data_7226090
loop_
_publ_author_name
'Akune, Yoko'
'Hirosawa, Risa'
'Takahashi, Hiromi'
'Shiro, Motoo'
'Matsumoto, Shinya'

_publ_section_title
;
 Role of flexible bulky groups and weak interactions involving halogens in
 the vapoluminescence of a metal-free dye
;
_journal_name_full 'RSC Adv.'
_journal_paper_doi 10.1039/C6RA15966D
_journal_year 2016
_chemical_formula_moiety 'C34 H24 Cl4 N6, 2(C6 H6)'
_chemical_formula_sum 'C46 H36 Cl4 N6'
_chemical_formula_weight 814.64
_space_group_crystal_system monoclinic
_space_group_IT_number 14
_space_group_name_Hall '-P 2yn'
_space_group_name_H-M_alt 'P 1 21/n 1'
_symmetry_space_group_name_Hall '-P 2yn'
_symmetry_space_group_name_H-M 'P 1 21/n 1'
_atom_sites_solution_hydrogens geom
_atom_sites_solution_primary direct
_atom_sites_solution_secondary difmap
_audit_update_record
;
2016-05-10 deposited with the CCDC.
2016-08-01 downloaded from the CCDC.
;
_cell_angle_alpha 90.0000
_cell_angle_beta 109.263(8)
_cell_angle_gamma 90.0000
_cell_formula_units_Z 2
_cell_length_a 15.9806(19)
_cell_length_b 5.8569(7)
_cell_length_c 22.172(3)
_cell_measurement_reflns_used 15276
_cell_measurement_temperature 93
_cell_measurement_theta_max 68.18
_cell_measurement_theta_min 3.00
_cell_volume 1959.0(4)
_computing_cell_refinement 'RAPID AUTO (Rigaku, 1998)'
_computing_data_collection 'RAPID AUTO (Rigaku, 1998)'
_computing_data_reduction 'RAPID AUTO (Rigaku, 1998)'
_computing_molecular_graphics 'CrystalStructure 4.2'
_computing_publication_material 'CrystalStructure 4.2 (Rigaku, 2015)'
_computing_structure_refinement 'SHELXL Version 2014/7 (Sheldrick, 2008)'
_computing_structure_solution 'SHELXS Version 2013/1 (Sheldrick, 2008)'
_diffrn_ambient_temperature 93
_diffrn_detector_area_resol_mean 10.000
_diffrn_measured_fraction_theta_full 0.980
_diffrn_measured_fraction_theta_max 0.977
_diffrn_measurement_device_type 'Rigaku R-AXIS RAPID'
_diffrn_measurement_method \w
_diffrn_radiation_type 'Cu K\a'
_diffrn_radiation_wavelength 1.54187
_diffrn_reflns_Laue_measured_fraction_full 0.980
_diffrn_reflns_Laue_measured_fraction_max 0.977
_diffrn_reflns_limit_h_max 18
_diffrn_reflns_limit_h_min 0
_diffrn_reflns_limit_k_max 6
_diffrn_reflns_limit_k_min 0
_diffrn_reflns_limit_l_max 23
_diffrn_reflns_limit_l_min -26
_diffrn_reflns_number 3490
_diffrn_reflns_point_group_measured_fraction_full 0.980
_diffrn_reflns_point_group_measured_fraction_max 0.977
_diffrn_reflns_theta_full 67.687
_diffrn_reflns_theta_max 68.181
_diffrn_reflns_theta_min 2.993
_diffrn_standards_number 0
_exptl_absorpt_coefficient_mu 3.079
_exptl_absorpt_correction_T_max 0.857
_exptl_absorpt_correction_T_min 0.383
_exptl_absorpt_correction_type multi-scan
_exptl_absorpt_process_details 'ABSCOR (Rigaku, 1995)'
_exptl_crystal_colour orange
_exptl_crystal_density_diffrn 1.381
_exptl_crystal_density_method 'not measured'
_exptl_crystal_description needle
_exptl_crystal_F_000 844.00
_exptl_crystal_size_max 0.400
_exptl_crystal_size_mid 0.080
_exptl_crystal_size_min 0.050
_refine_diff_density_max 0.45
_refine_diff_density_min -0.46
_refine_ls_extinction_method none
_refine_ls_goodness_of_fit_ref 1.019
_refine_ls_hydrogen_treatment constr
_refine_ls_number_parameters 253
_refine_ls_number_reflns 3490
_refine_ls_number_restraints 0
_refine_ls_R_factor_all 0.0708
_refine_ls_R_factor_gt 0.0535
_refine_ls_shift/su_max 0.000
_refine_ls_structure_factor_coef Fsqd
_refine_ls_weighting_details 'w = 1/[\s^2^(Fo^2^)]'
_refine_ls_weighting_scheme calc
_refine_ls_wR_factor_gt 0.1399
_refine_ls_wR_factor_ref 0.1500
_reflns_Friedel_coverage 0.000
_reflns_number_gt 2452
_reflns_number_total 3490
_reflns_threshold_expression F^2^>2.0\s(F^2^)
_cod_data_source_file c6ra15966d2.cif
_cod_data_source_block ynum
_cod_database_code 7226090

loop_
_space_group_symop_id
_space_group_symop_operation_xyz
1 +X,+Y,+Z
2 1/2-X,1/2+Y,1/2-Z
3 -X,-Y,-Z
4 -1/2+X,-1/2-Y,-1/2+Z

loop_
_atom_site_label
_atom_site_type_symbol
_atom_site_fract_x
_atom_site_fract_y
_atom_site_fract_z
_atom_site_U_iso_or_equiv
_atom_site_adp_type
_atom_site_occupancy
_atom_site_site_symmetry_order
_atom_site_calc_flag
_atom_site_refinement_flags_posn
_atom_site_refinement_flags_adp
Cl1 Cl 0.26540(6) 0.95060(14) 0.11287(4) 0.0323(2) Uani 1 1 d . .
Cl2 Cl 0.90432(5) -0.13925(15) 0.50870(4) 0.0336(2) Uani 1 1 d . .
N1 N 0.51151(17) 0.3922(5) 0.38211(13) 0.0239(6) Uani 1 1 d . .
N2 N 0.55358(17) 0.6190(4) 0.47263(13) 0.0221(6) Uani 1 1 d . .
N3 N 0.62289(19) 1.0653(5) 0.57117(13) 0.0280(6) Uani 1 1 d . .
C1 C 0.3169(2) 0.7619(6) 0.17488(16) 0.0255(7) Uani 1 1 d . .
C2 C 0.3264(2) 0.8269(6) 0.23721(16) 0.0270(8) Uani 1 1 d . .
H2 H 0.3049 0.9704 0.2456 0.032 Uiso 1 1 calc R U
C3 C 0.3681(2) 0.6778(5) 0.28706(16) 0.0250(7) Uani 1 1 d . .
H3 H 0.3750 0.7207 0.3298 0.030 Uiso 1 1 calc R U
C4 C 0.3997(2) 0.4668(6) 0.27519(16) 0.0240(7) Uani 1 1 d . .
C5 C 0.3896(2) 0.4082(6) 0.21180(16) 0.0254(7) Uani 1 1 d . .
H5 H 0.4121 0.2663 0.2031 0.030 Uiso 1 1 calc R U
C6 C 0.3476(2) 0.5535(6) 0.16158(16) 0.0275(7) Uani 1 1 d . .
H6 H 0.3399 0.5106 0.1188 0.033 Uiso 1 1 calc R U
C7 C 0.4386(2) 0.2977(6) 0.32852(15) 0.0259(7) Uani 1 1 d . .
H7A H 0.3911 0.2444 0.3447 0.031 Uiso 1 1 calc R U
H7B H 0.4607 0.1635 0.3112 0.031 Uiso 1 1 calc R U
C8 C 0.8149(2) 0.0341(6) 0.46778(17) 0.0278(7) Uani 1 1 d . .
C9 C 0.8286(2) 0.2407(6) 0.44290(17) 0.0316(8) Uani 1 1 d . .
H9 H 0.8870 0.2894 0.4473 0.038 Uiso 1 1 calc R U
C10 C 0.7565(2) 0.3771(6) 0.41140(17) 0.0275(7) Uani 1 1 d . .
H10 H 0.7660 0.5198 0.3943 0.033 Uiso 1 1 calc R U
C11 C 0.6705(2) 0.3084(5) 0.40443(15) 0.0245(7) Uani 1 1 d . .
C12 C 0.6586(2) 0.0959(6) 0.42948(16) 0.0262(7) Uani 1 1 d . .
H12 H 0.6002 0.0448 0.4244 0.031 Uiso 1 1 calc R U
C13 C 0.7297(2) -0.0408(6) 0.46142(16) 0.0262(7) Uani 1 1 d . .
H13 H 0.7207 -0.1834 0.4788 0.031 Uiso 1 1 calc R U
C14 C 0.5917(2) 0.4554(6) 0.36859(16) 0.0264(7) Uani 1 1 d . .
H14A H 0.6058 0.6173 0.3805 0.032 Uiso 1 1 calc R U
H14B H 0.5807 0.4409 0.3221 0.032 Uiso 1 1 calc R U
C15 C 0.5047(2) 0.4446(5) 0.44087(15) 0.0209(7) Uani 1 1 d . .
C16 C 0.5479(2) 0.6767(5) 0.52998(15) 0.0212(7) Uani 1 1 d . .
C17 C 0.5922(2) 0.8890(6) 0.55468(15) 0.0224(7) Uani 1 1 d . .
C18 C 0.5190(3) -0.0297(8) 0.1554(2) 0.0465(11) Uani 1 1 d . .
H18 H 0.4705 -0.1130 0.1276 0.056 Uiso 1 1 calc R U
C19 C 0.5625(3) -0.1084(7) 0.2157(2) 0.0413(10) Uani 1 1 d . .
H19 H 0.5437 -0.2469 0.2294 0.050 Uiso 1 1 calc R U
C20 C 0.6319(3) 0.0070(8) 0.2562(2) 0.0460(11) Uani 1 1 d . .
H20 H 0.6608 -0.0501 0.2980 0.055 Uiso 1 1 calc R U
C21 C 0.6604(3) 0.2059(8) 0.2368(2) 0.0504(12) Uani 1 1 d . .
H21 H 0.7095 0.2858 0.2651 0.061 Uiso 1 1 calc R U
C22 C 0.6180(4) 0.2897(7) 0.1766(3) 0.0562(13) Uani 1 1 d . .
H22 H 0.6376 0.4276 0.1631 0.067 Uiso 1 1 calc R U
C23 C 0.5459(3) 0.1716(9) 0.1353(2) 0.0555(13) Uani 1 1 d . .
H23 H 0.5158 0.2292 0.0937 0.067 Uiso 1 1 calc R U

loop_
_atom_site_aniso_label
_atom_site_aniso_U_11
_atom_site_aniso_U_22
_atom_site_aniso_U_33
_atom_site_aniso_U_23
_atom_site_aniso_U_13
_atom_site_aniso_U_12
Cl1 0.0344(5) 0.0207(4) 0.0336(5) 0.0041(4) 0.0000(4) -0.0008(3)
Cl2 0.0290(4) 0.0318(5) 0.0387(5) 0.0022(4) 0.0093(4) 0.0039(4)
N1 0.0244(14) 0.0228(14) 0.0232(13) -0.0007(12) 0.0062(12) -0.0036(12)
N2 0.0250(14) 0.0157(12) 0.0247(13) -0.0012(11) 0.0070(12) 0.0023(11)
N3 0.0375(16) 0.0212(15) 0.0252(14) -0.0026(12) 0.0100(13) -0.0046(13)
C1 0.0226(16) 0.0192(16) 0.0303(17) 0.0027(14) 0.0028(14) -0.0037(13)
C2 0.0267(17) 0.0176(16) 0.0341(18) -0.0036(14) 0.0066(15) 0.0002(13)
C3 0.0265(17) 0.0214(17) 0.0259(17) -0.0020(14) 0.0071(14) -0.0028(14)
C4 0.0252(16) 0.0192(16) 0.0259(17) -0.0003(14) 0.0061(14) -0.0055(13)
C5 0.0289(17) 0.0191(16) 0.0270(17) -0.0041(14) 0.0077(15) -0.0010(14)
C6 0.0325(18) 0.0220(17) 0.0249(17) -0.0009(14) 0.0054(15) -0.0016(15)
C7 0.0285(17) 0.0205(16) 0.0253(17) -0.0017(14) 0.0044(15) -0.0019(14)
C8 0.0294(17) 0.0248(17) 0.0283(17) -0.0033(15) 0.0081(15) -0.0002(15)
C9 0.0282(18) 0.0258(18) 0.040(2) -0.0021(16) 0.0106(16) -0.0062(15)
C10 0.0322(18) 0.0179(16) 0.0343(18) -0.0009(15) 0.0134(16) -0.0055(14)
C11 0.0310(18) 0.0174(16) 0.0256(16) -0.0020(14) 0.0102(15) -0.0022(14)
C12 0.0271(17) 0.0230(17) 0.0291(17) -0.0028(14) 0.0100(15) -0.0036(14)
C13 0.0333(18) 0.0188(16) 0.0277(17) 0.0007(14) 0.0117(15) -0.0026(14)
C14 0.0306(18) 0.0205(16) 0.0295(17) -0.0017(15) 0.0117(15) -0.0049(14)
C15 0.0231(15) 0.0158(15) 0.0219(16) 0.0022(13) 0.0049(13) 0.0034(13)
C16 0.0225(15) 0.0148(15) 0.0238(16) -0.0014(13) 0.0041(13) 0.0022(13)
C17 0.0242(16) 0.0212(16) 0.0222(16) 0.0009(14) 0.0083(14) 0.0009(14)
C18 0.035(2) 0.058(3) 0.048(2) -0.019(2) 0.016(2) -0.009(2)
C19 0.055(3) 0.0269(19) 0.048(2) -0.0010(18) 0.026(2) 0.0014(19)
C20 0.041(2) 0.056(3) 0.042(2) 0.003(2) 0.0141(19) 0.008(2)
C21 0.053(3) 0.053(3) 0.054(3) -0.023(2) 0.030(2) -0.021(2)
C22 0.084(3) 0.024(2) 0.086(4) 0.001(2) 0.061(3) 0.001(2)
C23 0.056(3) 0.072(3) 0.047(3) 0.025(3) 0.029(2) 0.032(3)

loop_
_atom_type_symbol
_atom_type_description
_atom_type_scat_dispersion_real
_atom_type_scat_dispersion_imag
_atom_type_scat_source
C C 0.0181 0.0091
;
International Tables for Crystallography
(Vol. C, Tables 4.2.6.8 and 6.1.1.4)
;
H H 0.0000 0.0000
;
International Tables for Crystallography
(Vol. C, Table 6.1.1.4)
;
Cl Cl 0.3639 0.7018
;
International Tables for Crystallography
(Vol. C, Tables 4.2.6.8 and 6.1.1.4)
;
N N 0.0311 0.0180
;
International Tables for Crystallography
(Vol. C, Tables 4.2.6.8 and 6.1.1.4)
;

loop_
_geom_angle_atom_site_label_1
_geom_angle_atom_site_label_2
_geom_angle_atom_site_label_3
_geom_angle
_geom_angle_site_symmetry_1
_geom_angle_site_symmetry_3
C15 N1 C14 119.2(3) . .
C15 N1 C7 124.0(3) . .
C14 N1 C7 116.5(3) . .
C15 N2 C16 118.6(3) . .
C6 C1 C2 121.5(3) . .
C6 C1 Cl1 120.0(3) . .
C2 C1 Cl1 118.5(3) . .
C1 C2 C3 118.9(3) . .
C1 C2 H2 120.6 . .
C3 C2 H2 120.6 . .
C4 C3 C2 120.9(3) . .
C4 C3 H3 119.5 . .
C2 C3 H3 119.5 . .
C3 C4 C5 118.5(3) . .
C3 C4 C7 121.0(3) . .
C5 C4 C7 120.3(3) . .
C6 C5 C4 121.3(3) . .
C6 C5 H5 119.4 . .
C4 C5 H5 119.4 . .
C1 C6 C5 118.8(3) . .
C1 C6 H6 120.6 . .
C5 C6 H6 120.6 . .
N1 C7 C4 113.4(3) . .
N1 C7 H7A 108.9 . .
C4 C7 H7A 108.9 . .
N1 C7 H7B 108.9 . .
C4 C7 H7B 108.9 . .
H7A C7 H7B 107.7 . .
C9 C8 C13 121.0(3) . .
C9 C8 Cl2 120.6(3) . .
C13 C8 Cl2 118.4(3) . .
C8 C9 C10 119.5(3) . .
C8 C9 H9 120.2 . .
C10 C9 H9 120.2 . .
C9 C10 C11 121.0(3) . .
C9 C10 H10 119.5 . .
C11 C10 H10 119.5 . .
C10 C11 C12 118.1(3) . .
C10 C11 C14 120.9(3) . .
C12 C11 C14 120.9(3) . .
C13 C12 C11 121.5(3) . .
C13 C12 H12 119.2 . .
C11 C12 H12 119.2 . .
C12 C13 C8 118.8(3) . .
C12 C13 H13 120.6 . .
C8 C13 H13 120.6 . .
N1 C14 C11 112.5(3) . .
N1 C14 H14A 109.1 . .
C11 C14 H14A 109.1 . .
N1 C14 H14B 109.1 . .
C11 C14 H14B 109.1 . .
H14A C14 H14B 107.8 . .
N2 C15 N1 117.0(3) . .
N2 C15 C16 118.5(3) . 3_666
N1 C15 C16 124.5(3) . 3_666
N2 C16 C15 122.8(3) . 3_666
N2 C16 C17 113.4(3) . .
C15 C16 C17 123.4(3) 3_666 .
N3 C17 C16 175.4(4) . .
C19 C18 C23 119.5(4) . .
C19 C18 H18 120.3 . .
C23 C18 H18 120.3 . .
C20 C19 C18 121.4(4) . .
C20 C19 H19 119.3 . .
C18 C19 H19 119.3 . .
C19 C20 C21 120.0(4) . .
C19 C20 H20 120.0 . .
C21 C20 H20 120.0 . .
C20 C21 C22 120.0(4) . .
C20 C21 H21 120.0 . .
C22 C21 H21 120.0 . .
C21 C22 C23 119.7(4) . .
C21 C22 H22 120.1 . .
C23 C22 H22 120.1 . .
C18 C23 C22 119.4(4) . .
C18 C23 H23 120.3 . .
C22 C23 H23 120.3 . .

loop_
_geom_bond_atom_site_label_1
_geom_bond_atom_site_label_2
_geom_bond_distance
_geom_bond_site_symmetry_2
Cl1 C1 1.744(3) .
Cl2 C8 1.744(4) .
N1 C15 1.377(4) .
N1 C14 1.456(4) .
N1 C7 1.471(4) .
N2 C15 1.337(4) .
N2 C16 1.347(4) .
N3 C17 1.150(4) .
C1 C6 1.383(5) .
C1 C2 1.392(5) .
C2 C3 1.393(4) .
C2 H2 0.9500 .
C3 C4 1.393(4) .
C3 H3 0.9500 .
C4 C5 1.403(5) .
C4 C7 1.510(4) .
C5 C6 1.386(4) .
C5 H5 0.9500 .
C6 H6 0.9500 .
C7 H7A 0.9900 .
C7 H7B 0.9900 .
C8 C9 1.377(5) .
C8 C13 1.392(5) .
C9 C10 1.386(5) .
C9 H9 0.9500 .
C10 C11 1.391(5) .
C10 H10 0.9500 .
C11 C12 1.401(5) .
C11 C14 1.516(4) .
C12 C13 1.379(5) .
C12 H12 0.9500 .
C13 H13 0.9500 .
C14 H14A 0.9900 .
C14 H14B 0.9900 .
C15 C16 1.410(4) 3_666
C16 C15 1.410(4) 3_666
C16 C17 1.446(4) .
C18 C19 1.366(6) .
C18 C23 1.379(6) .
C18 H18 0.9500 .
C19 C20 1.355(6) .
C19 H19 0.9500 .
C20 C21 1.370(6) .
C20 H20 0.9500 .
C21 C22 1.374(7) .
C21 H21 0.9500 .
C22 C23 1.395(7) .
C22 H22 0.9500 .
C23 H23 0.9500 .

loop_
_geom_torsion_atom_site_label_1
_geom_torsion_atom_site_label_2
_geom_torsion_atom_site_label_3
_geom_torsion_atom_site_label_4
_geom_torsion
_geom_torsion_site_symmetry_4
C6 C1 C2 C3 0.2(5) .
Cl1 C1 C2 C3 -179.5(2) .
C1 C2 C3 C4 -0.2(5) .
C2 C3 C4 C5 0.7(5) .
C2 C3 C4 C7 -175.3(3) .
C3 C4 C5 C6 -1.4(5) .
C7 C4 C5 C6 174.7(3) .
C2 C1 C6 C5 -0.9(5) .
Cl1 C1 C6 C5 178.9(2) .
C4 C5 C6 C1 1.5(5) .
C15 N1 C7 C4 107.8(4) .
C14 N1 C7 C4 -65.4(4) .
C3 C4 C7 N1 -55.0(4) .
C5 C4 C7 N1 129.1(3) .
C13 C8 C9 C10 0.4(5) .
Cl2 C8 C9 C10 -179.0(3) .
C8 C9 C10 C11 -0.1(5) .
C9 C10 C11 C12 -0.7(5) .
C9 C10 C11 C14 -178.5(3) .
C10 C11 C12 C13 1.3(5) .
C14 C11 C12 C13 179.1(3) .
C11 C12 C13 C8 -1.0(5) .
C9 C8 C13 C12 0.1(5) .
Cl2 C8 C13 C12 179.6(3) .
C15 N1 C14 C11 72.3(4) .
C7 N1 C14 C11 -114.2(3) .
C10 C11 C14 N1 -163.0(3) .
C12 C11 C14 N1 19.3(4) .
C16 N2 C15 N1 179.3(3) .
C16 N2 C15 C16 -2.5(5) 3_666
C14 N1 C15 N2 24.6(4) .
C7 N1 C15 N2 -148.4(3) .
C14 N1 C15 C16 -153.6(3) 3_666
C7 N1 C15 C16 33.5(5) 3_666
C15 N2 C16 C15 2.6(5) 3_666
C15 N2 C16 C17 -170.4(3) .
C23 C18 C19 C20 -0.1(6) .
C18 C19 C20 C21 -0.7(6) .
C19 C20 C21 C22 0.7(6) .
C20 C21 C22 C23 0.0(7) .
C19 C18 C23 C22 0.8(6) .
C21 C22 C23 C18 -0.8(6) .
